data_9005044
loop_
_publ_author_name
'Artioli, G.'
'Kvick, A.'

_publ_section_title
;Synchrotron X-ray Rietveld study of perlialite, the natural counterpart of
 synthetic zeolite-L Sample: data collected with synchrotron radiation
;
_journal_issue 6
_journal_name_full 'European Journal of Mineralogy'
_journal_page_first 749
_journal_page_last 759
_journal_paper_doi 10.1127/ejm/2/6/0749
_journal_volume 2
_journal_year 1990
_chemical_formula_sum 'Al12 H37.324 K8 O94.46 Si24 Tl3.78'
_chemical_name_mineral Perlialite
_space_group_IT_number 191
_symmetry_space_group_name_Hall '-P 6 2'
_symmetry_space_group_name_H-M 'P 6/m m m'
_cell_angle_alpha 90
_cell_angle_beta 90
_cell_angle_gamma 120
_cell_length_a 18.5432
_cell_length_b 18.5432
_cell_length_c 7.5310
_cell_formula_units_Z 1
_cell_volume 2242.604
_exptl_crystal_density_diffrn 2.689
_cod_depositor_comments
;
 Adding _atom_site_type_symbol label and values.

 Antanas Vaitkus
 2013-03-29
;
_cod_original_formula_sum 'K8 Tl3.78 (Si24 Al12) O94.46 H37.324'
_cod_database_code 9005044

loop_
_symmetry_equiv_pos_as_xyz
x,y,z
-x,-x+y,z
x,x-y,-z
-x+y,-x,-z
x-y,x,z
-y,-x,z
y,x,-z
y,-x+y,-z
-y,x-y,z
x-y,-y,z
-x+y,y,-z
x,y,-z
-x,-y,z
x,x-y,z
-x,-x+y,-z
x-y,x,-z
-x+y,-x,z
y,x,z
-y,-x,-z
-y,x-y,-z
y,-x+y,z
-x+y,y,z
x-y,-y,-z
-x,-y,-z

loop_
_atom_site_label
_atom_site_type_symbol
_atom_site_fract_x
_atom_site_fract_y
_atom_site_fract_z
_atom_site_occupancy
_atom_site_U_iso_or_equiv
KA K 0.33333 0.66667 0.00000 0.39000 0.07000
KB K 0.33333 0.66667 0.50000 0.38000 0.01500
KB1 K 0.33333 0.66667 0.42700 0.31000 0.01500
KD K 0.29700 0.00000 0.00000 0.52000 0.04600
TlD1 Tl 0.31500 0.00000 0.00000 0.48000 0.04600
KE K 0.50000 0.00000 0.50000 0.70000 0.04100
TlE Tl 0.50000 0.00000 0.50000 0.30000 0.04400
Si1 Si 0.09240 0.35460 0.50000 0.66667 0.03200
Al1 Al 0.09240 0.35460 0.50000 0.33333 0.03200
Si2 Si 0.16720 0.49750 0.21500 0.66667 0.06200
Al2 Al 0.16720 0.49750 0.21500 0.33333 0.06200
O1 O 0.00000 0.27200 0.50000 1.00000 0.01000
O2 O 0.15800 0.31600 0.50000 1.00000 0.06000
O3 O 0.26000 0.52000 0.28800 1.00000 0.07000
O4 O 0.10380 0.41250 0.32600 1.00000 0.02300
O5 O 0.40920 0.81840 0.21300 1.00000 0.06000
O6 O 0.15600 0.48300 0.00000 1.00000 0.01500
WatF O 0.11000 0.00000 0.00000 0.40000 0.09000
WatH O 0.13400 0.00000 0.37000 0.91000 0.09000
WatI O 0.28000 0.14000 0.00000 0.25000 0.03000
WatJ O 0.28000 0.14000 0.26000 0.19000 0.10000
WatK O 0.00000 0.00000 0.17200 0.70000 0.10000
WatN O 0.56000 0.28000 0.00000 0.66000 0.10000
